data_1517332
loop_
_publ_author_name
'Rudebusch, Gabriel E.'
'Fix, Aaron G.'
'Henthorn, Hillary A.'
'Vonnegut, Chris L.'
'Zakharov, Lev N.'
'Haley, Michael M.'

_publ_section_title
;
 Quinoidal diindenothienoacenes: synthesis and properties of new
 functional organic materials
;
_journal_issue 9
_journal_name_full 'Chemical Science'
_journal_page_first 3627
_journal_paper_doi 10.1039/C4SC01432D
_journal_volume 5
_journal_year 2014
_chemical_formula_sum 'C40 H50 S Si2'
_chemical_formula_weight 619.04
_chemical_name_systematic
;
 ?
;
_space_group_IT_number 2
_symmetry_cell_setting triclinic
_symmetry_space_group_name_Hall '-P 1'
_symmetry_space_group_name_H-M 'P -1'
_atom_sites_solution_hydrogens geom
_atom_sites_solution_primary direct
_atom_sites_solution_secondary difmap
_audit_creation_method SHELXLTL
_cell_angle_alpha 88.626(6)
_cell_angle_beta 88.890(8)
_cell_angle_gamma 81.912(6)
_cell_formula_units_Z 2
_cell_length_a 8.3989(9)
_cell_length_b 12.4017(10)
_cell_length_c 17.7936(19)
_cell_measurement_reflns_used 9954
_cell_measurement_temperature 100(2)
_cell_measurement_theta_max 67.69
_cell_measurement_theta_min 2.48
_cell_volume 1834.2(3)
_computing_cell_refinement 'Bruker SAINT'
_computing_data_collection 'Bruker APEX2'
_computing_data_reduction 'Bruker SAINT'
_computing_molecular_graphics 'Bruker SHELXTL'
_computing_publication_material 'Bruker SHELXTL'
_computing_structure_refinement 'SHELXL-97 (Sheldrick, 1997)'
_computing_structure_solution 'SHELXS-97 (Sheldrick, 1990)'
_diffrn_ambient_temperature 100(2)
_diffrn_measured_fraction_theta_full 0.971
_diffrn_measured_fraction_theta_max 0.971
_diffrn_measurement_device_type 'Bruker APEX-II CCD'
_diffrn_measurement_method '\f and \w scans'
_diffrn_radiation_monochromator graphite
_diffrn_radiation_source 'fine-focus sealed tube'
_diffrn_radiation_type CuK\a
_diffrn_radiation_wavelength 1.54178
_diffrn_reflns_av_R_equivalents 0.0405
_diffrn_reflns_av_sigmaI/netI 0.0393
_diffrn_reflns_limit_h_max 9
_diffrn_reflns_limit_h_min -10
_diffrn_reflns_limit_k_max 14
_diffrn_reflns_limit_k_min -12
_diffrn_reflns_limit_l_max 21
_diffrn_reflns_limit_l_min -21
_diffrn_reflns_number 22289
_diffrn_reflns_theta_full 67.69
_diffrn_reflns_theta_max 67.69
_diffrn_reflns_theta_min 2.48
_diffrn_standards_number 0
_exptl_absorpt_coefficient_mu 1.585
_exptl_absorpt_correction_T_max 0.9690
_exptl_absorpt_correction_T_min 0.6927
_exptl_absorpt_correction_type multi-scan
_exptl_absorpt_process_details SADABS
_exptl_crystal_colour orange
_exptl_crystal_density_diffrn 1.121
_exptl_crystal_density_method 'not measured'
_exptl_crystal_description plate
_exptl_crystal_F_000 668
_exptl_crystal_size_max 0.25
_exptl_crystal_size_mid 0.12
_exptl_crystal_size_min 0.02
_refine_diff_density_max 0.383
_refine_diff_density_min -0.282
_refine_diff_density_rms 0.049
_refine_ls_extinction_method none
_refine_ls_goodness_of_fit_ref 1.031
_refine_ls_hydrogen_treatment constr
_refine_ls_matrix_type full
_refine_ls_number_parameters 388
_refine_ls_number_reflns 6439
_refine_ls_number_restraints 0
_refine_ls_restrained_S_all 1.031
_refine_ls_R_factor_all 0.0511
_refine_ls_R_factor_gt 0.0395
_refine_ls_shift/su_max 0.001
_refine_ls_shift/su_mean 0.000
_refine_ls_structure_factor_coef Fsqd
_refine_ls_weighting_details 'calc w=1/[\s^2^(Fo^2^)+(0.0549P)^2^+0.8088P] where P=(Fo^2^+2Fc^2^)/3'
_refine_ls_weighting_scheme calc
_refine_ls_wR_factor_gt 0.0997
_refine_ls_wR_factor_ref 0.1071
_reflns_number_gt 5311
_reflns_number_total 6439
_reflns_threshold_expression >2sigma(I)
_cod_duplicate_entry 1516669
_cod_data_source_file c4sc01432d2.cif
_cod_data_source_block cu_mh107_0m
_cod_depositor_comments
;
The following automatic conversions were performed:

'_symmetry_cell_setting' value 'Triclinic' changed to 'triclinic'
according to
/usr/data/users/saulius/crontab/automatic-downloads/current/RSC/lib/dictionaries/cif_core.dic
dictionary named 'cif_core.dic' version 2.4.2 from 2011-04-26.

Automatic conversion script
Id: cif_fix_values 2281 2013-09-26 08:29:07Z andrius 
;
_cod_original_sg_symbol_H-M P-1
_cod_database_code 1517332

loop_
_symmetry_equiv_pos_as_xyz
'x, y, z'
'-x, -y, -z'

loop_
_atom_site_label
_atom_site_type_symbol
_atom_site_fract_x
_atom_site_fract_y
_atom_site_fract_z
_atom_site_U_iso_or_equiv
_atom_site_adp_type
_atom_site_occupancy
_atom_site_symmetry_multiplicity
_atom_site_calc_flag
_atom_site_refinement_flags
Si1 Si 1.21995(6) 0.69088(4) 0.41683(3) 0.02046(14) Uani 1 1 d .
Si2 Si 0.57949(6) 0.07890(4) 0.22057(3) 0.01666(13) Uani 1 1 d .
S1 S 0.85140(6) 0.47230(4) 0.20606(2) 0.02094(13) Uani 1 1 d .
C1 C 0.9152(2) 0.59073(14) 0.16807(10) 0.0180(4) Uani 1 1 d .
C2 C 0.9924(2) 0.67148(14) 0.19457(10) 0.0184(4) Uani 1 1 d .
C3 C 1.0159(2) 0.74493(14) 0.12958(10) 0.0175(4) Uani 1 1 d .
C4 C 1.0929(2) 0.83617(14) 0.12538(11) 0.0199(4) Uani 1 1 d .
H4A H 1.1355 0.8636 0.1689 0.024 Uiso 1 1 calc R
C5 C 1.1062(2) 0.88681(14) 0.05517(11) 0.0210(4) Uani 1 1 d .
H5A H 1.1591 0.9496 0.0509 0.025 Uiso 1 1 calc R
C6 C 1.0439(2) 0.84756(14) -0.00840(11) 0.0208(4) Uani 1 1 d .
H6A H 1.0556 0.8834 -0.0555 0.025 Uiso 1 1 calc R
C7 C 0.9641(2) 0.75621(14) -0.00456(10) 0.0180(4) Uani 1 1 d .
H7A H 0.9205 0.7299 -0.0483 0.022 Uiso 1 1 calc R
C8 C 0.9503(2) 0.70502(14) 0.06482(10) 0.0158(4) Uani 1 1 d .
C9 C 0.8838(2) 0.60636(14) 0.08823(10) 0.0164(4) Uani 1 1 d .
C10 C 0.8080(2) 0.52656(14) 0.06025(10) 0.0163(4) Uani 1 1 d .
C11 C 0.7410(2) 0.49273(14) -0.00906(10) 0.0160(4) Uani 1 1 d .
C12 C 0.7325(2) 0.53690(14) -0.08127(10) 0.0186(4) Uani 1 1 d .
H12A H 0.7778 0.6013 -0.0933 0.022 Uiso 1 1 calc R
C13 C 0.6558(2) 0.48488(15) -0.13623(10) 0.0208(4) Uani 1 1 d .
H13A H 0.6488 0.5144 -0.1860 0.025 Uiso 1 1 calc R
C14 C 0.5899(2) 0.39089(14) -0.11889(11) 0.0212(4) Uani 1 1 d .
H14A H 0.5384 0.3567 -0.1570 0.025 Uiso 1 1 calc R
C15 C 0.5982(2) 0.34549(14) -0.04612(11) 0.0197(4) Uani 1 1 d .
H15A H 0.5526 0.2811 -0.0344 0.024 Uiso 1 1 calc R
C16 C 0.6740(2) 0.39629(14) 0.00816(10) 0.0176(4) Uani 1 1 d .
C17 C 0.7011(2) 0.36752(14) 0.08873(10) 0.0179(4) Uani 1 1 d .
C18 C 0.7802(2) 0.44553(14) 0.11781(10) 0.0185(4) Uani 1 1 d .
C19 C 1.0521(2) 0.68382(14) 0.26723(11) 0.0204(4) Uani 1 1 d .
C20 C 1.1111(2) 0.69461(15) 0.32789(11) 0.0234(4) Uani 1 1 d .
C21 C 1.3122(2) 0.82059(15) 0.42227(11) 0.0249(4) Uani 1 1 d .
H21A H 1.3774 0.8249 0.3750 0.030 Uiso 1 1 calc R
C22 C 1.1912(3) 0.92485(17) 0.42305(15) 0.0404(6) Uani 1 1 d .
H22A H 1.2488 0.9880 0.4259 0.061 Uiso 1 1 calc R
H22B H 1.1189 0.9230 0.4668 0.061 Uiso 1 1 calc R
H22C H 1.1283 0.9304 0.3769 0.061 Uiso 1 1 calc R
C23 C 1.4311(3) 0.81723(18) 0.48677(12) 0.0339(5) Uani 1 1 d .
H23A H 1.4758 0.8861 0.4873 0.051 Uiso 1 1 calc R
H23B H 1.5184 0.7569 0.4796 0.051 Uiso 1 1 calc R
H23C H 1.3753 0.8066 0.5347 0.051 Uiso 1 1 calc R
C24 C 1.3879(3) 0.57248(16) 0.40933(11) 0.0273(5) Uani 1 1 d .
H24A H 1.4500 0.5685 0.4569 0.033 Uiso 1 1 calc R
C25 C 1.5043(3) 0.5900(2) 0.34440(13) 0.0403(6) Uani 1 1 d .
H25A H 1.5897 0.5275 0.3420 0.060 Uiso 1 1 calc R
H25B H 1.5520 0.6564 0.3526 0.060 Uiso 1 1 calc R
H25C H 1.4459 0.5974 0.2970 0.060 Uiso 1 1 calc R
C26 C 1.3227(3) 0.46399(18) 0.40209(15) 0.0435(6) Uani 1 1 d .
H26A H 1.4127 0.4047 0.3983 0.065 Uiso 1 1 calc R
H26B H 1.2574 0.4664 0.3569 0.065 Uiso 1 1 calc R
H26C H 1.2563 0.4514 0.4464 0.065 Uiso 1 1 calc R
C27 C 1.0711(3) 0.66457(16) 0.49362(11) 0.0274(5) Uani 1 1 d .
H27A H 1.0272 0.5974 0.4789 0.033 Uiso 1 1 calc R
C28 C 1.1472(3) 0.6377(2) 0.57041(13) 0.0482(7) Uani 1 1 d .
H28A H 1.0635 0.6251 0.6074 0.072 Uiso 1 1 calc R
H28B H 1.2003 0.6988 0.5861 0.072 Uiso 1 1 calc R
H28C H 1.2267 0.5721 0.5669 0.072 Uiso 1 1 calc R
C29 C 0.9252(3) 0.7536(2) 0.49988(15) 0.0448(6) Uani 1 1 d .
H29A H 0.8537 0.7344 0.5407 0.067 Uiso 1 1 calc R
H29B H 0.8669 0.7600 0.4524 0.067 Uiso 1 1 calc R
H29C H 0.9616 0.8233 0.5105 0.067 Uiso 1 1 calc R
C30 C 0.6550(2) 0.27565(14) 0.12787(10) 0.0185(4) Uani 1 1 d .
C31 C 0.6211(2) 0.19745(15) 0.16316(10) 0.0205(4) Uani 1 1 d .
C32 C 0.7015(2) 0.08166(16) 0.30778(11) 0.0245(4) Uani 1 1 d .
H32A H 0.6535 0.1472 0.3363 0.029 Uiso 1 1 calc R
C33 C 0.8778(3) 0.0950(2) 0.29027(14) 0.0385(6) Uani 1 1 d .
H33A H 0.9360 0.0960 0.3374 0.058 Uiso 1 1 calc R
H33B H 0.8819 0.1636 0.2622 0.058 Uiso 1 1 calc R
H33C H 0.9279 0.0340 0.2600 0.058 Uiso 1 1 calc R
C34 C 0.6933(3) -0.01774(18) 0.35995(12) 0.0381(6) Uani 1 1 d .
H34A H 0.7588 -0.0122 0.4043 0.057 Uiso 1 1 calc R
H34B H 0.7345 -0.0843 0.3331 0.057 Uiso 1 1 calc R
H34C H 0.5814 -0.0203 0.3757 0.057 Uiso 1 1 calc R
C35 C 0.3567(2) 0.10086(15) 0.24271(11) 0.0223(4) Uani 1 1 d .
H35A H 0.3288 0.0333 0.2684 0.027 Uiso 1 1 calc R
C36 C 0.3104(3) 0.19614(19) 0.29606(14) 0.0387(6) Uani 1 1 d .
H36A H 0.1943 0.2051 0.3062 0.058 Uiso 1 1 calc R
H36B H 0.3395 0.2632 0.2727 0.058 Uiso 1 1 calc R
H36C H 0.3680 0.1810 0.3434 0.058 Uiso 1 1 calc R
C37 C 0.2591(3) 0.11930(19) 0.17078(12) 0.0342(5) Uani 1 1 d .
H37A H 0.1441 0.1305 0.1837 0.051 Uiso 1 1 calc R
H37B H 0.2833 0.0555 0.1390 0.051 Uiso 1 1 calc R
H37C H 0.2872 0.1838 0.1435 0.051 Uiso 1 1 calc R
C38 C 0.6482(2) -0.04837(15) 0.16576(11) 0.0230(4) Uani 1 1 d .
H38A H 0.7673 -0.0648 0.1721 0.028 Uiso 1 1 calc R
C39 C 0.6198(3) -0.03530(18) 0.08105(12) 0.0342(5) Uani 1 1 d .
H39A H 0.6581 -0.1042 0.0565 0.051 Uiso 1 1 calc R
H39B H 0.6785 0.0219 0.0603 0.051 Uiso 1 1 calc R
H39C H 0.5046 -0.0152 0.0721 0.051 Uiso 1 1 calc R
C40 C 0.5775(3) -0.14897(16) 0.19572(13) 0.0316(5) Uani 1 1 d .
H40A H 0.6177 -0.2118 0.1649 0.047 Uiso 1 1 calc R
H40B H 0.4599 -0.1350 0.1934 0.047 Uiso 1 1 calc R
H40C H 0.6099 -0.1643 0.2479 0.047 Uiso 1 1 calc R

loop_
_atom_site_aniso_label
_atom_site_aniso_U_11
_atom_site_aniso_U_22
_atom_site_aniso_U_33
_atom_site_aniso_U_23
_atom_site_aniso_U_13
_atom_site_aniso_U_12
Si1 0.0283(3) 0.0184(3) 0.0150(3) 0.00197(19) -0.0043(2) -0.0039(2)
Si2 0.0215(3) 0.0141(3) 0.0151(3) 0.00297(18) -0.0010(2) -0.00550(19)
S1 0.0279(3) 0.0199(2) 0.0157(2) 0.00603(17) -0.00210(19) -0.00669(18)
C1 0.0206(10) 0.0159(9) 0.0170(9) 0.0046(7) -0.0005(7) -0.0017(7)
C2 0.0200(10) 0.0176(9) 0.0166(9) 0.0014(7) -0.0017(7) 0.0000(7)
C3 0.0185(9) 0.0151(9) 0.0179(9) 0.0020(7) -0.0005(7) 0.0009(7)
C4 0.0197(10) 0.0168(9) 0.0229(10) -0.0028(7) -0.0040(8) -0.0008(7)
C5 0.0243(10) 0.0121(9) 0.0268(10) 0.0009(7) -0.0003(8) -0.0033(7)
C6 0.0242(10) 0.0146(9) 0.0228(10) 0.0056(7) 0.0011(8) -0.0009(7)
C7 0.0202(10) 0.0144(9) 0.0187(9) 0.0017(7) -0.0025(7) 0.0004(7)
C8 0.0151(9) 0.0127(9) 0.0188(9) 0.0020(7) -0.0016(7) 0.0005(7)
C9 0.0158(9) 0.0165(9) 0.0162(9) 0.0033(7) -0.0009(7) -0.0001(7)
C10 0.0166(9) 0.0135(9) 0.0180(9) 0.0043(7) -0.0012(7) -0.0006(7)
C11 0.0160(9) 0.0121(9) 0.0192(9) 0.0004(7) 0.0007(7) -0.0001(7)
C12 0.0210(10) 0.0142(9) 0.0204(10) 0.0026(7) 0.0004(8) -0.0020(7)
C13 0.0255(10) 0.0184(9) 0.0177(9) 0.0011(7) -0.0016(8) -0.0004(7)
C14 0.0234(10) 0.0181(10) 0.0218(10) -0.0033(7) -0.0032(8) -0.0014(7)
C15 0.0209(10) 0.0140(9) 0.0244(10) 0.0004(7) 0.0000(8) -0.0026(7)
C16 0.0170(9) 0.0147(9) 0.0202(10) 0.0016(7) 0.0013(7) 0.0001(7)
C17 0.0182(9) 0.0157(9) 0.0194(9) 0.0032(7) 0.0011(7) -0.0013(7)
C18 0.0207(10) 0.0168(9) 0.0175(9) 0.0052(7) -0.0002(7) -0.0012(7)
C19 0.0233(10) 0.0163(9) 0.0212(10) 0.0021(7) -0.0008(8) -0.0016(7)
C20 0.0293(11) 0.0194(10) 0.0217(10) 0.0021(7) -0.0018(9) -0.0045(8)
C21 0.0321(12) 0.0251(11) 0.0187(10) 0.0039(8) -0.0032(8) -0.0085(8)
C22 0.0474(15) 0.0217(11) 0.0527(15) 0.0029(10) -0.0071(12) -0.0072(10)
C23 0.0436(14) 0.0339(12) 0.0274(11) 0.0028(9) -0.0096(10) -0.0163(10)
C24 0.0338(12) 0.0250(11) 0.0216(10) 0.0022(8) -0.0076(9) 0.0012(8)
C25 0.0404(14) 0.0454(14) 0.0298(12) -0.0009(10) 0.0009(10) 0.0121(11)
C26 0.0565(16) 0.0235(12) 0.0487(15) -0.0046(10) -0.0106(12) 0.0024(10)
C27 0.0357(12) 0.0266(11) 0.0213(10) 0.0036(8) -0.0015(9) -0.0098(9)
C28 0.0489(16) 0.0764(19) 0.0222(12) 0.0153(12) -0.0018(11) -0.0215(13)
C29 0.0445(15) 0.0430(14) 0.0443(15) 0.0101(11) 0.0171(12) -0.0008(11)
C30 0.0203(10) 0.0161(9) 0.0190(9) 0.0013(7) 0.0001(8) -0.0025(7)
C31 0.0244(10) 0.0192(10) 0.0182(9) 0.0017(7) -0.0020(8) -0.0043(8)
C32 0.0305(11) 0.0238(10) 0.0198(10) 0.0024(8) -0.0060(8) -0.0060(8)
C33 0.0319(13) 0.0454(14) 0.0400(13) 0.0069(10) -0.0144(10) -0.0113(10)
C34 0.0558(15) 0.0345(13) 0.0256(12) 0.0110(9) -0.0147(11) -0.0125(11)
C35 0.0261(11) 0.0205(10) 0.0216(10) 0.0001(7) 0.0005(8) -0.0076(8)
C36 0.0299(13) 0.0431(14) 0.0431(14) -0.0183(11) 0.0068(10) -0.0035(10)
C37 0.0255(12) 0.0461(14) 0.0317(12) -0.0013(10) -0.0024(9) -0.0071(10)
C38 0.0218(10) 0.0190(10) 0.0287(11) -0.0010(8) -0.0003(8) -0.0045(8)
C39 0.0480(14) 0.0306(12) 0.0248(11) -0.0073(9) 0.0086(10) -0.0078(10)
C40 0.0418(13) 0.0174(10) 0.0370(12) -0.0003(8) -0.0030(10) -0.0083(9)

loop_
_atom_type_symbol
_atom_type_description
_atom_type_scat_dispersion_real
_atom_type_scat_dispersion_imag
_atom_type_scat_source
C C 0.0181 0.0091 'International Tables Vol C Tables 4.2.6.8 and 6.1.1.4'
H H 0.0000 0.0000 'International Tables Vol C Tables 4.2.6.8 and 6.1.1.4'
Si Si 0.2541 0.3302 'International Tables Vol C Tables 4.2.6.8 and 6.1.1.4'
S S 0.3331 0.5567 'International Tables Vol C Tables 4.2.6.8 and 6.1.1.4'

loop_
_geom_angle_atom_site_label_1
_geom_angle_atom_site_label_2
_geom_angle_atom_site_label_3
_geom_angle
C20 Si1 C21 108.04(8)
C20 Si1 C27 106.29(9)
C21 Si1 C27 116.86(9)
C20 Si1 C24 105.55(9)
C21 Si1 C24 108.47(9)
C27 Si1 C24 110.99(9)
C31 Si2 C32 105.41(9)
C31 Si2 C35 106.44(9)
C32 Si2 C35 111.57(9)
C31 Si2 C38 108.34(8)
C32 Si2 C38 110.82(9)
C35 Si2 C38 113.77(9)
C18 S1 C1 89.13(9)
C2 C1 C9 111.23(15)
C2 C1 S1 135.59(15)
C9 C1 S1 113.15(14)
C1 C2 C19 129.41(16)
C1 C2 C3 106.52(16)
C19 C2 C3 123.93(16)
C4 C3 C8 121.01(16)
C4 C3 C2 129.87(17)
C8 C3 C2 109.06(15)
C3 C4 C5 117.90(18)
C3 C4 H4A 121.0
C5 C4 H4A 121.0
C6 C5 C4 121.35(17)
C6 C5 H5A 119.3
C4 C5 H5A 119.3
C5 C6 C7 121.17(17)
C5 C6 H6A 119.4
C7 C6 H6A 119.4
C8 C7 C6 118.06(18)
C8 C7 H7A 121.0
C6 C7 H7A 121.0
C7 C8 C3 120.50(16)
C7 C8 C9 132.48(17)
C3 C8 C9 106.94(15)
C10 C9 C1 112.45(15)
C10 C9 C8 141.30(17)
C1 C9 C8 106.24(15)
C9 C10 C18 111.76(16)
C9 C10 C11 141.78(16)
C18 C10 C11 106.46(15)
C12 C11 C16 120.18(17)
C12 C11 C10 132.62(16)
C16 C11 C10 107.19(15)
C11 C12 C13 118.71(17)
C11 C12 H12A 120.6
C13 C12 H12A 120.6
C14 C13 C12 120.78(17)
C14 C13 H13A 119.6
C12 C13 H13A 119.6
C13 C14 C15 120.95(18)
C13 C14 H14A 119.5
C15 C14 H14A 119.5
C16 C15 C14 118.48(17)
C16 C15 H15A 120.8
C14 C15 H15A 120.8
C15 C16 C11 120.90(16)
C15 C16 C17 130.52(16)
C11 C16 C17 108.58(16)
C18 C17 C30 126.50(17)
C18 C17 C16 107.10(15)
C30 C17 C16 126.39(17)
C17 C18 C10 110.65(16)
C17 C18 S1 135.84(14)
C10 C18 S1 113.50(14)
C20 C19 C2 176.6(2)
C19 C20 Si1 171.18(17)
C22 C21 C23 111.34(18)
C22 C21 Si1 114.77(15)
C23 C21 Si1 112.43(13)
C22 C21 H21A 105.8
C23 C21 H21A 105.8
Si1 C21 H21A 105.8
C21 C22 H22A 109.5
C21 C22 H22B 109.5
H22A C22 H22B 109.5
C21 C22 H22C 109.5
H22A C22 H22C 109.5
H22B C22 H22C 109.5
C21 C23 H23A 109.5
C21 C23 H23B 109.5
H23A C23 H23B 109.5
C21 C23 H23C 109.5
H23A C23 H23C 109.5
H23B C23 H23C 109.5
C25 C24 C26 110.88(19)
C25 C24 Si1 111.49(14)
C26 C24 Si1 111.72(15)
C25 C24 H24A 107.5
C26 C24 H24A 107.5
Si1 C24 H24A 107.5
C24 C25 H25A 109.5
C24 C25 H25B 109.5
H25A C25 H25B 109.5
C24 C25 H25C 109.5
H25A C25 H25C 109.5
H25B C25 H25C 109.5
C24 C26 H26A 109.5
C24 C26 H26B 109.5
H26A C26 H26B 109.5
C24 C26 H26C 109.5
H26A C26 H26C 109.5
H26B C26 H26C 109.5
C28 C27 C29 110.9(2)
C28 C27 Si1 113.87(15)
C29 C27 Si1 114.19(14)
C28 C27 H27A 105.7
C29 C27 H27A 105.7
Si1 C27 H27A 105.7
C27 C28 H28A 109.5
C27 C28 H28B 109.5
H28A C28 H28B 109.5
C27 C28 H28C 109.5
H28A C28 H28C 109.5
H28B C28 H28C 109.5
C27 C29 H29A 109.5
C27 C29 H29B 109.5
H29A C29 H29B 109.5
C27 C29 H29C 109.5
H29A C29 H29C 109.5
H29B C29 H29C 109.5
C31 C30 C17 177.3(2)
C30 C31 Si2 176.62(18)
C34 C32 C33 110.18(18)
C34 C32 Si2 112.89(14)
C33 C32 Si2 112.68(14)
C34 C32 H32A 106.9
C33 C32 H32A 106.9
Si2 C32 H32A 106.9
C32 C33 H33A 109.5
C32 C33 H33B 109.5
H33A C33 H33B 109.5
C32 C33 H33C 109.5
H33A C33 H33C 109.5
H33B C33 H33C 109.5
C32 C34 H34A 109.5
C32 C34 H34B 109.5
H34A C34 H34B 109.5
C32 C34 H34C 109.5
H34A C34 H34C 109.5
H34B C34 H34C 109.5
C37 C35 C36 110.21(18)
C37 C35 Si2 111.03(13)
C36 C35 Si2 111.82(14)
C37 C35 H35A 107.9
C36 C35 H35A 107.9
Si2 C35 H35A 107.9
C35 C36 H36A 109.5
C35 C36 H36B 109.5
H36A C36 H36B 109.5
C35 C36 H36C 109.5
H36A C36 H36C 109.5
H36B C36 H36C 109.5
C35 C37 H37A 109.5
C35 C37 H37B 109.5
H37A C37 H37B 109.5
C35 C37 H37C 109.5
H37A C37 H37C 109.5
H37B C37 H37C 109.5
C39 C38 C40 109.21(17)
C39 C38 Si2 114.13(13)
C40 C38 Si2 113.64(14)
C39 C38 H38A 106.4
C40 C38 H38A 106.4
Si2 C38 H38A 106.4
C38 C39 H39A 109.5
C38 C39 H39B 109.5
H39A C39 H39B 109.5
C38 C39 H39C 109.5
H39A C39 H39C 109.5
H39B C39 H39C 109.5
C38 C40 H40A 109.5
C38 C40 H40B 109.5
H40A C40 H40B 109.5
C38 C40 H40C 109.5
H40A C40 H40C 109.5
H40B C40 H40C 109.5

loop_
_geom_bond_atom_site_label_1
_geom_bond_atom_site_label_2
_geom_bond_distance
Si1 C20 1.839(2)
Si1 C21 1.886(2)
Si1 C27 1.888(2)
Si1 C24 1.893(2)
Si2 C31 1.8400(18)
Si2 C32 1.880(2)
Si2 C35 1.887(2)
Si2 C38 1.890(2)
S1 C18 1.7465(19)
S1 C1 1.7496(17)
C1 C2 1.365(3)
C1 C9 1.453(2)
C2 C19 1.415(3)
C2 C3 1.482(2)
C3 C4 1.380(3)
C3 C8 1.416(3)
C4 C5 1.394(3)
C4 H4A 0.9500
C5 C6 1.382(3)
C5 H5A 0.9500
C6 C7 1.395(3)
C6 H6A 0.9500
C7 C8 1.385(2)
C7 H7A 0.9500
C8 C9 1.463(2)
C9 C10 1.359(3)
C10 C18 1.456(2)
C10 C11 1.460(3)
C11 C12 1.384(2)
C11 C16 1.417(2)
C12 C13 1.400(3)
C12 H12A 0.9500
C13 C14 1.385(3)
C13 H13A 0.9500
C14 C15 1.399(3)
C14 H14A 0.9500
C15 C16 1.379(3)
C15 H15A 0.9500
C16 C17 1.483(2)
C17 C18 1.365(3)
C17 C30 1.417(2)
C19 C20 1.215(3)
C21 C22 1.528(3)
C21 C23 1.532(3)
C21 H21A 1.0000
C22 H22A 0.9800
C22 H22B 0.9800
C22 H22C 0.9800
C23 H23A 0.9800
C23 H23B 0.9800
C23 H23C 0.9800
C24 C25 1.530(3)
C24 C26 1.531(3)
C24 H24A 1.0000
C25 H25A 0.9800
C25 H25B 0.9800
C25 H25C 0.9800
C26 H26A 0.9800
C26 H26B 0.9800
C26 H26C 0.9800
C27 C28 1.529(3)
C27 C29 1.534(3)
C27 H27A 1.0000
C28 H28A 0.9800
C28 H28B 0.9800
C28 H28C 0.9800
C29 H29A 0.9800
C29 H29B 0.9800
C29 H29C 0.9800
C30 C31 1.207(3)
C32 C34 1.534(3)
C32 C33 1.538(3)
C32 H32A 1.0000
C33 H33A 0.9800
C33 H33B 0.9800
C33 H33C 0.9800
C34 H34A 0.9800
C34 H34B 0.9800
C34 H34C 0.9800
C35 C37 1.529(3)
C35 C36 1.536(3)
C35 H35A 1.0000
C36 H36A 0.9800
C36 H36B 0.9800
C36 H36C 0.9800
C37 H37A 0.9800
C37 H37B 0.9800
C37 H37C 0.9800
C38 C39 1.532(3)
C38 C40 1.535(3)
C38 H38A 1.0000
C39 H39A 0.9800
C39 H39B 0.9800
C39 H39C 0.9800
C40 H40A 0.9800
C40 H40B 0.9800
C40 H40C 0.9800

loop_
_geom_torsion_atom_site_label_1
_geom_torsion_atom_site_label_2
_geom_torsion_atom_site_label_3
_geom_torsion_atom_site_label_4
_geom_torsion
C18 S1 C1 C2 -178.8(2)
C18 S1 C1 C9 -1.21(14)
C9 C1 C2 C19 -176.25(18)
S1 C1 C2 C19 1.3(3)
C9 C1 C2 C3 -0.5(2)
S1 C1 C2 C3 177.09(16)
C1 C2 C3 C4 -177.17(18)
C19 C2 C3 C4 -1.1(3)
C1 C2 C3 C8 0.1(2)
C19 C2 C3 C8 176.13(17)
C8 C3 C4 C5 -0.9(3)
C2 C3 C4 C5 176.03(18)
C3 C4 C5 C6 0.3(3)
C4 C5 C6 C7 0.5(3)
C5 C6 C7 C8 -0.6(3)
C6 C7 C8 C3 0.0(3)
C6 C7 C8 C9 -176.21(17)
C4 C3 C8 C7 0.8(3)
C2 C3 C8 C7 -176.70(16)
C4 C3 C8 C9 177.89(16)
C2 C3 C8 C9 0.36(19)
C2 C1 C9 C10 179.53(16)
S1 C1 C9 C10 1.4(2)
C2 C1 C9 C8 0.7(2)
S1 C1 C9 C8 -177.45(12)
C7 C8 C9 C10 -2.3(4)
C3 C8 C9 C10 -178.9(2)
C7 C8 C9 C1 175.93(19)
C3 C8 C9 C1 -0.64(19)
C1 C9 C10 C18 -0.7(2)
C8 C9 C10 C18 177.4(2)
C1 C9 C10 C11 178.3(2)
C8 C9 C10 C11 -3.5(4)
C9 C10 C11 C12 1.1(4)
C18 C10 C11 C12 -179.78(19)
C9 C10 C11 C16 -178.1(2)
C18 C10 C11 C16 1.00(19)
C16 C11 C12 C13 0.4(3)
C10 C11 C12 C13 -178.70(18)
C11 C12 C13 C14 -0.2(3)
C12 C13 C14 C15 0.0(3)
C13 C14 C15 C16 -0.2(3)
C14 C15 C16 C11 0.5(3)
C14 C15 C16 C17 -179.89(18)
C12 C11 C16 C15 -0.6(3)
C10 C11 C16 C15 178.73(16)
C12 C11 C16 C17 179.69(16)
C10 C11 C16 C17 -0.98(19)
C15 C16 C17 C18 -179.09(19)
C11 C16 C17 C18 0.6(2)
C15 C16 C17 C30 1.5(3)
C11 C16 C17 C30 -178.79(17)
C30 C17 C18 C10 179.43(17)
C16 C17 C18 C10 0.1(2)
C30 C17 C18 S1 -2.0(3)
C16 C17 C18 S1 178.65(16)
C9 C10 C18 C17 178.75(16)
C11 C10 C18 C17 -0.7(2)
C9 C10 C18 S1 -0.2(2)
C11 C10 C18 S1 -179.59(12)
C1 S1 C18 C17 -177.8(2)
C1 S1 C18 C10 0.80(14)
C1 C2 C19 C20 123(3)
C3 C2 C19 C20 -52(3)
C2 C19 C20 Si1 -62(4)
C21 Si1 C20 C19 124.4(11)
C27 Si1 C20 C19 -109.5(11)
C24 Si1 C20 C19 8.5(11)
C20 Si1 C21 C22 61.98(17)
C27 Si1 C21 C22 -57.73(18)
C24 Si1 C21 C22 175.94(15)
C20 Si1 C21 C23 -169.41(15)
C27 Si1 C21 C23 70.88(18)
C24 Si1 C21 C23 -55.45(17)
C20 Si1 C24 C25 62.11(17)
C21 Si1 C24 C25 -53.48(18)
C27 Si1 C24 C25 176.85(15)
C20 Si1 C24 C26 -62.58(17)
C21 Si1 C24 C26 -178.17(15)
C27 Si1 C24 C26 52.16(18)
C20 Si1 C27 C28 169.26(17)
C21 Si1 C27 C28 -70.10(19)
C24 Si1 C27 C28 54.98(19)
C20 Si1 C27 C29 -61.91(19)
C21 Si1 C27 C29 58.7(2)
C24 Si1 C27 C29 -176.18(17)
C18 C17 C30 C31 -29(4)
C16 C17 C30 C31 151(4)
C17 C30 C31 Si2 2(7)
C32 Si2 C31 C30 14(3)
C35 Si2 C31 C30 132(3)
C38 Si2 C31 C30 -105(3)
C31 Si2 C32 C34 -175.03(16)
C35 Si2 C32 C34 69.85(17)
C38 Si2 C32 C34 -58.02(18)
C31 Si2 C32 C33 -49.42(17)
C35 Si2 C32 C33 -164.54(14)
C38 Si2 C32 C33 67.58(16)
C31 Si2 C35 C37 55.11(16)
C32 Si2 C35 C37 169.59(14)
C38 Si2 C35 C37 -64.13(16)
C31 Si2 C35 C36 -68.44(16)
C32 Si2 C35 C36 46.05(17)
C38 Si2 C35 C36 172.32(14)
C31 Si2 C38 C39 -36.87(17)
C32 Si2 C38 C39 -152.06(15)
C35 Si2 C38 C39 81.27(16)
C31 Si2 C38 C40 -163.00(14)
C32 Si2 C38 C40 81.81(16)
C35 Si2 C38 C40 -44.85(17)
